data_7160984
loop_
_publ_author_name
'Dong, Fucong'
'Liu, He'
'Xiong, Xiaodong'

_publ_section_title
;
 Modular synthesis of sulfilimines <i>via</i> NFSI-mediated S-arylation of
 sulfenamides with naphthols, phenols and indoles.
;
_journal_issue 7
_journal_name_full 'Organic &amp; biomolecular chemistry'
_journal_page_first 1515
_journal_page_last 1521
_journal_paper_doi 10.1039/d5ob01861g
_journal_volume 24
_journal_year 2026
_chemical_formula_moiety 'C22 H23 N O2 S'
_chemical_formula_sum 'C22 H23 N O2 S'
_chemical_formula_weight 365.47
_chemical_name_systematic 1
_space_group_crystal_system triclinic
_space_group_IT_number 2
_space_group_name_Hall '-P 1'
_space_group_name_H-M_alt 'P -1'
_atom_sites_solution_hydrogens geom
_atom_sites_solution_primary dual
_audit_creation_date 2025-03-25
_audit_creation_method
;
Olex2 1.2
(compiled 2018.05.29 svn.r3508 for OlexSys, GUI svn.r5506)
;
_audit_update_record
;
2025-10-10 deposited with the CCDC.	2026-01-20 downloaded from the CCDC.
;
_cell_angle_alpha 104.852(6)
_cell_angle_beta 96.426(6)
_cell_angle_gamma 106.540(7)
_cell_formula_units_Z 2
_cell_length_a 9.4970(7)
_cell_length_b 9.5185(7)
_cell_length_c 11.6945(8)
_cell_measurement_reflns_used 3391
_cell_measurement_temperature 293
_cell_measurement_theta_max 27.5550
_cell_measurement_theta_min 3.9270
_cell_volume 959.85(13)
_computing_cell_refinement 'CrysAlisPro 1.171.42.90a (Rigaku OD, 2023)'
_computing_data_collection 'CrysAlisPro 1.171.42.90a (Rigaku OD, 2023)'
_computing_data_reduction 'CrysAlisPro 1.171.42.90a (Rigaku OD, 2023)'
_computing_molecular_graphics 'Olex2 (Dolomanov et al., 2009)'
_computing_publication_material 'Olex2 (Dolomanov et al., 2009)'
_computing_structure_refinement 'ShelXL (Sheldrick, 2015)'
_computing_structure_solution 'ShelXT (Sheldrick, 2015)'
_diffrn_ambient_temperature 293
_diffrn_detector 'CCD plate'
_diffrn_detector_area_resol_mean 8.0353
_diffrn_detector_type EosS2
_diffrn_measured_fraction_theta_full 0.996
_diffrn_measured_fraction_theta_max 0.832
_diffrn_measurement_details
;
List of Runs (angles in degrees, time in seconds):

  # Type    Start    End  Width  t~exp~   \w     \q     \k     \f   Frames
#--------------------------------------------------------------------------
  1  \w    -82.00 -55.00   1.00    1.17    --  -16.23-178.00 -90.00   27
  2  \w    -82.00 -43.00   1.00    1.17    --  -16.23 -37.00-120.00   39
  3  \w     -9.00  23.00   1.00    1.17    --   17.17  77.00  30.00   32
  4  \w    -10.00  24.00   1.00    1.17    --   17.17  77.00-180.00   34
  5  \w    -36.00  43.00   1.00    1.17    --   17.17 -77.00  60.00   79
  6  \w    -42.00  33.00   1.00    1.17    --   17.17 -57.00 -60.00   75
  7  \w    -49.00  34.00   1.00    1.17    --   17.17 -57.00-180.00   83
  8  \w      8.00  34.00   1.00    1.17    --   17.17  77.00-120.00   26
;
_diffrn_measurement_device 'four-circle diffractometer'
_diffrn_measurement_device_type 'SuperNova, Single source at offset/far, EosS2'
_diffrn_measurement_method '\w scans'
_diffrn_orient_matrix_type 'CrysAlisPro convention (1999,Acta A55,543-557)'
_diffrn_orient_matrix_UB_11 -0.0518842000
_diffrn_orient_matrix_UB_12 -0.0175613000
_diffrn_orient_matrix_UB_13 0.0375787000
_diffrn_orient_matrix_UB_21 0.0578522000
_diffrn_orient_matrix_UB_22 -0.0023257000
_diffrn_orient_matrix_UB_23 0.0427209000
_diffrn_orient_matrix_UB_31 0.0168205000
_diffrn_orient_matrix_UB_32 0.0796093000
_diffrn_orient_matrix_UB_33 0.0293848000
_diffrn_radiation_monochromator mirror
_diffrn_radiation_probe x-ray
_diffrn_radiation_type MoK\a
_diffrn_radiation_wavelength 0.71073
_diffrn_reflns_av_R_equivalents 0.0356
_diffrn_reflns_av_unetI/netI 0.0577
_diffrn_reflns_Laue_measured_fraction_full 0.996
_diffrn_reflns_Laue_measured_fraction_max 0.832
_diffrn_reflns_limit_h_max 12
_diffrn_reflns_limit_h_min -12
_diffrn_reflns_limit_k_max 12
_diffrn_reflns_limit_k_min -12
_diffrn_reflns_limit_l_max 16
_diffrn_reflns_limit_l_min -15
_diffrn_reflns_number 8403
_diffrn_reflns_point_group_measured_fraction_full 0.996
_diffrn_reflns_point_group_measured_fraction_max 0.832
_diffrn_reflns_theta_full 25.242
_diffrn_reflns_theta_max 29.459
_diffrn_reflns_theta_min 3.388
_diffrn_source 'micro-focus sealed X-ray tube'
_diffrn_source_type 'SuperNova (Mo) X-ray Source'
_exptl_absorpt_coefficient_mu 0.184
_exptl_absorpt_correction_T_max 1.00000
_exptl_absorpt_correction_T_min 0.57260
_exptl_absorpt_correction_type multi-scan
_exptl_absorpt_process_details
;
CrysAlisPro 1.171.42.90a (Rigaku Oxford Diffraction, 2023)
Empirical absorption correction using spherical harmonics,
implemented in SCALE3 ABSPACK scaling algorithm.
;
_exptl_crystal_colour 'clear light colourless'
_exptl_crystal_colour_lustre clear
_exptl_crystal_colour_modifier light
_exptl_crystal_colour_primary colourless
_exptl_crystal_density_diffrn 1.265
_exptl_crystal_description block
_exptl_crystal_F_000 388
_exptl_crystal_size_max 0.06
_exptl_crystal_size_mid 0.05
_exptl_crystal_size_min 0.04
_refine_diff_density_max 0.301
_refine_diff_density_min -0.483
_refine_diff_density_rms 0.102
_refine_ls_extinction_method none
_refine_ls_goodness_of_fit_ref 1.077
_refine_ls_hydrogen_treatment constr
_refine_ls_matrix_type full
_refine_ls_number_parameters 240
_refine_ls_number_reflns 4431
_refine_ls_number_restraints 0
_refine_ls_restrained_S_all 1.077
_refine_ls_R_factor_all 0.0752
_refine_ls_R_factor_gt 0.0603
_refine_ls_shift/su_max 0.000
_refine_ls_shift/su_mean 0.000
_refine_ls_structure_factor_coef Fsqd
_refine_ls_weighting_details 'w=1/[\s^2^(Fo^2^)+(0.0753P)^2^+0.1548P] where P=(Fo^2^+2Fc^2^)/3'
_refine_ls_weighting_scheme calc
_refine_ls_wR_factor_gt 0.1445
_refine_ls_wR_factor_ref 0.1584
_reflns_Friedel_coverage 0.000
_reflns_number_gt 3558
_reflns_number_total 4431
_reflns_threshold_expression 'I > 2\s(I)'
_cod_data_source_file d5ob01861g2.cif
_cod_data_source_block 219nf_auto
_cod_database_code 7160984
_shelx_shelxl_version_number 2018/3
_shelx_space_group_comment
;
The symmetry employed for this shelxl refinement is uniquely defined
by the following loop, which should always be used as a source of
symmetry information in preference to the above space-group names.
They are only intended as comments.
;
_shelx_estimated_absorpt_t_max 0.993
_shelx_estimated_absorpt_t_min 0.989
_reflns_odcompleteness_completeness 99.59
_reflns_odcompleteness_iscentric 1
_reflns_odcompleteness_theta 26.32
_olex2_refinement_description
;
1. Fixed Uiso
 At 1.2 times of:
  All C(H) groups
 At 1.5 times of:
  All C(H,H,H) groups, All O(H) groups
2.a Aromatic/amide H refined with riding coordinates:
 C10(H10), C4(H4), C15(H15), C16(H16), C6(H6), C3(H3), C13(H13), C11(H11),
 C7(H7), C12(H12)
2.b Idealised Me refined as rotating group:
 C1(H1A,H1B,H1C), C19(H19A,H19B,H19C), C20(H20A,H20B,H20C), C22(H22A,H22B,H22C)
2.c Idealised tetrahedral OH refined as rotating group:
 O003(H003)
;
_olex2_submission_special_instructions 'No special instructions were received'
_oxdiff_exptl_absorpt_empirical_details
;
Empirical correction (ABSPACK) includes:
- Absorption correction using spherical harmonics
- Frame scaling
;
_oxdiff_exptl_absorpt_empirical_full_max 1.654
_oxdiff_exptl_absorpt_empirical_full_min 0.522

loop_
_space_group_symop_operation_xyz
'x, y, z'
'-x, -y, -z'

loop_
_atom_site_label
_atom_site_type_symbol
_atom_site_fract_x
_atom_site_fract_y
_atom_site_fract_z
_atom_site_U_iso_or_equiv
_atom_site_adp_type
_atom_site_occupancy
_atom_site_site_symmetry_order
_atom_site_calc_flag
_atom_site_refinement_flags_posn
_atom_site_refinement_flags_adp
_atom_site_refinement_flags_occupancy
_atom_site_disorder_assembly
_atom_site_disorder_group
S1 S 0.36502(5) 0.58532(5) 0.65370(4) 0.03133(16) Uani 1 1 d . . . . .
O1 O 0.3819(2) 0.6803(2) 0.46264(15) 0.0531(4) Uani 1 1 d . . . . .
O003 O 0.1788(2) 0.74278(19) 0.81957(16) 0.0518(4) Uani 1 1 d . . . . .
H003 H 0.183841 0.737610 0.749141 0.078 Uiso 1 1 calc GR . . . .
N1 N 0.2529(2) 0.6766(2) 0.61381(16) 0.0389(4) Uani 1 1 d . . . . .
C5 C 0.5465(2) 0.7231(2) 0.71873(17) 0.0300(4) Uani 1 1 d . . . . .
C14 C 0.3012(2) 0.4046(2) 0.92790(19) 0.0339(4) Uani 1 1 d . . . . .
C9 C 0.3407(2) 0.4317(2) 0.82025(17) 0.0300(4) Uani 1 1 d . . . . .
C8 C 0.3016(2) 0.5498(2) 0.78350(18) 0.0304(4) Uani 1 1 d . . . . .
C17 C 0.2209(2) 0.6308(2) 0.84785(19) 0.0351(5) Uani 1 1 d . . . . .
C18 C 0.2795(2) 0.7063(2) 0.51024(19) 0.0381(5) Uani 1 1 d . . . . .
C10 C 0.4198(2) 0.3425(2) 0.7570(2) 0.0384(5) Uani 1 1 d . . . . .
H10 H 0.446359 0.357575 0.685801 0.046 Uiso 1 1 calc R . . . .
C4 C 0.6682(2) 0.6785(3) 0.6965(2) 0.0418(5) Uani 1 1 d . . . . .
H4 H 0.655271 0.579720 0.648196 0.050 Uiso 1 1 calc R . . . .
C15 C 0.2189(2) 0.4890(2) 0.9911(2) 0.0401(5) Uani 1 1 d . . . . .
H15 H 0.192066 0.470636 1.061267 0.048 Uiso 1 1 calc R . . . .
C16 C 0.1783(2) 0.5961(3) 0.9516(2) 0.0415(5) Uani 1 1 d . . . . .
H16 H 0.121292 0.647727 0.993736 0.050 Uiso 1 1 calc R . . . .
C6 C 0.5632(2) 0.8693(2) 0.7897(2) 0.0412(5) Uani 1 1 d . . . . .
H6 H 0.479932 0.898295 0.805065 0.049 Uiso 1 1 calc R . . . .
C2 C 0.8312(2) 0.9297(3) 0.8153(2) 0.0441(6) Uani 1 1 d . . . . .
C3 C 0.8101(3) 0.7819(3) 0.7467(2) 0.0475(6) Uani 1 1 d . . . . .
H3 H 0.893101 0.750986 0.733996 0.057 Uiso 1 1 calc R . . . .
C13 C 0.3433(2) 0.2925(2) 0.9684(2) 0.0424(5) Uani 1 1 d . . . . .
H13 H 0.317645 0.274580 1.039111 0.051 Uiso 1 1 calc R . . . .
C11 C 0.4575(3) 0.2349(3) 0.7993(2) 0.0468(6) Uani 1 1 d . . . . .
H11 H 0.508952 0.176865 0.756096 0.056 Uiso 1 1 calc R . . . .
C7 C 0.7062(3) 0.9713(2) 0.8374(2) 0.0487(6) Uani 1 1 d . . . . .
H7 H 0.718945 1.070204 0.885413 0.058 Uiso 1 1 calc R . . . .
C21 C 0.1739(3) 0.7758(3) 0.4537(2) 0.0497(6) Uani 1 1 d . . . . .
C12 C 0.4206(3) 0.2100(3) 0.9060(2) 0.0485(6) Uani 1 1 d . . . . .
H12 H 0.448799 0.137266 0.934314 0.058 Uiso 1 1 calc R . . . .
C1 C 0.9873(3) 1.0433(3) 0.8629(3) 0.0691(8) Uani 1 1 d . . . . .
H1A H 1.055705 0.990020 0.878495 0.104 Uiso 1 1 calc GR . . . .
H1B H 0.988906 1.118002 0.936333 0.104 Uiso 1 1 calc GR . . . .
H1C H 1.016601 1.094180 0.804089 0.104 Uiso 1 1 calc GR . . . .
C19 C 0.2656(4) 0.9384(3) 0.4609(3) 0.0814(10) Uani 1 1 d . . . . .
H19A H 0.295394 1.001209 0.543722 0.122 Uiso 1 1 calc GR . . . .
H19B H 0.206209 0.980190 0.415934 0.122 Uiso 1 1 calc GR . . . .
H19C H 0.353191 0.936456 0.427535 0.122 Uiso 1 1 calc GR . . . .
C20 C 0.1212(4) 0.6798(4) 0.3205(3) 0.0922(11) Uani 1 1 d . . . . .
H20A H 0.206109 0.686300 0.282220 0.138 Uiso 1 1 calc GR . . . .
H20B H 0.053079 0.718498 0.281077 0.138 Uiso 1 1 calc GR . . . .
H20C H 0.071208 0.574531 0.314706 0.138 Uiso 1 1 calc GR . . . .
C22 C 0.0400(4) 0.7727(6) 0.5107(4) 0.1124(16) Uani 1 1 d . . . . .
H22A H -0.002012 0.673279 0.520868 0.169 Uiso 1 1 calc GR . . . .
H22B H -0.033548 0.792853 0.459819 0.169 Uiso 1 1 calc GR . . . .
H22C H 0.069820 0.849843 0.588070 0.169 Uiso 1 1 calc GR . . . .

loop_
_atom_site_aniso_label
_atom_site_aniso_U_11
_atom_site_aniso_U_22
_atom_site_aniso_U_33
_atom_site_aniso_U_23
_atom_site_aniso_U_13
_atom_site_aniso_U_12
S1 0.0298(3) 0.0337(3) 0.0304(3) 0.0096(2) 0.00612(19) 0.0103(2)
O1 0.0607(11) 0.0669(11) 0.0477(10) 0.0230(8) 0.0234(8) 0.0352(9)
O003 0.0595(11) 0.0586(10) 0.0559(11) 0.0240(9) 0.0233(9) 0.0368(9)
N1 0.0349(9) 0.0507(11) 0.0393(10) 0.0203(8) 0.0076(8) 0.0201(8)
C5 0.0291(9) 0.0338(10) 0.0310(10) 0.0150(8) 0.0085(8) 0.0103(8)
C14 0.0276(9) 0.0327(10) 0.0342(11) 0.0091(8) 0.0049(8) 0.0003(8)
C9 0.0234(9) 0.0288(9) 0.0321(10) 0.0075(8) 0.0038(8) 0.0019(7)
C8 0.0243(9) 0.0326(10) 0.0310(10) 0.0096(8) 0.0052(7) 0.0047(7)
C17 0.0287(10) 0.0370(11) 0.0382(11) 0.0088(9) 0.0078(8) 0.0106(8)
C18 0.0368(11) 0.0400(11) 0.0353(11) 0.0109(9) 0.0041(9) 0.0107(9)
C10 0.0419(12) 0.0400(11) 0.0369(11) 0.0129(9) 0.0129(9) 0.0158(9)
C4 0.0381(11) 0.0444(12) 0.0452(13) 0.0102(10) 0.0159(10) 0.0169(10)
C15 0.0375(11) 0.0446(12) 0.0342(11) 0.0122(9) 0.0131(9) 0.0048(9)
C16 0.0335(11) 0.0453(12) 0.0414(12) 0.0049(10) 0.0166(9) 0.0101(9)
C6 0.0358(11) 0.0357(11) 0.0542(14) 0.0129(10) 0.0086(10) 0.0155(9)
C2 0.0338(11) 0.0477(13) 0.0506(14) 0.0287(11) 0.0019(10) 0.0034(9)
C3 0.0311(11) 0.0595(15) 0.0590(15) 0.0244(12) 0.0165(10) 0.0169(10)
C13 0.0406(12) 0.0437(12) 0.0403(12) 0.0199(10) 0.0062(10) 0.0040(10)
C11 0.0520(14) 0.0436(12) 0.0520(14) 0.0153(11) 0.0149(11) 0.0241(11)
C7 0.0455(13) 0.0312(11) 0.0641(16) 0.0130(11) 0.0041(11) 0.0086(10)
C21 0.0492(14) 0.0584(14) 0.0509(14) 0.0276(12) 0.0075(11) 0.0228(12)
C12 0.0529(14) 0.0426(12) 0.0544(15) 0.0218(11) 0.0072(11) 0.0169(11)
C1 0.0390(14) 0.0690(18) 0.089(2) 0.0373(16) -0.0027(14) -0.0044(13)
C19 0.095(2) 0.0587(18) 0.092(2) 0.0326(17) -0.0053(19) 0.0272(17)
C20 0.094(3) 0.100(3) 0.068(2) 0.0166(19) -0.0281(19) 0.034(2)
C22 0.088(3) 0.195(4) 0.140(4) 0.116(3) 0.061(3) 0.102(3)

loop_
_atom_type_symbol
_atom_type_description
_atom_type_scat_dispersion_real
_atom_type_scat_dispersion_imag
_atom_type_scat_source
C C 0.0033 0.0016 'International Tables Vol C Tables 4.2.6.8 and 6.1.1.4'
H H 0.0000 0.0000 'International Tables Vol C Tables 4.2.6.8 and 6.1.1.4'
N N 0.0061 0.0033 'International Tables Vol C Tables 4.2.6.8 and 6.1.1.4'
O O 0.0106 0.0060 'International Tables Vol C Tables 4.2.6.8 and 6.1.1.4'
S S 0.1246 0.1234 'International Tables Vol C Tables 4.2.6.8 and 6.1.1.4'

loop_
_geom_angle_atom_site_label_1
_geom_angle_atom_site_label_2
_geom_angle_atom_site_label_3
_geom_angle
_geom_angle_site_symmetry_1
_geom_angle_site_symmetry_3
_geom_angle_publ_flag
N1 S1 C5 108.01(9) . . ?
N1 S1 C8 100.73(9) . . ?
C8 S1 C5 101.38(9) . . ?
C18 N1 S1 109.36(14) . . ?
C4 C5 S1 117.75(16) . . ?
C4 C5 C6 121.33(19) . . ?
C6 C5 S1 120.92(15) . . ?
C15 C14 C9 119.25(19) . . ?
C15 C14 C13 121.5(2) . . ?
C13 C14 C9 119.28(19) . . ?
C14 C9 C8 118.20(17) . . ?
C10 C9 C14 118.05(18) . . ?
C10 C9 C8 123.73(18) . . ?
C9 C8 S1 115.66(14) . . ?
C17 C8 S1 123.34(15) . . ?
C17 C8 C9 121.00(18) . . ?
O003 C17 C8 125.00(19) . . ?
O003 C17 C16 115.99(18) . . ?
C8 C17 C16 119.01(19) . . ?
O1 C18 N1 123.0(2) . . ?
O1 C18 C21 120.9(2) . . ?
N1 C18 C21 116.08(19) . . ?
C11 C10 C9 120.6(2) . . ?
C5 C4 C3 119.2(2) . . ?
C16 C15 C14 121.3(2) . . ?
C15 C16 C17 121.15(19) . . ?
C7 C6 C5 118.5(2) . . ?
C3 C2 C7 118.5(2) . . ?
C3 C2 C1 120.1(2) . . ?
C7 C2 C1 121.4(2) . . ?
C2 C3 C4 121.1(2) . . ?
C12 C13 C14 121.1(2) . . ?
C10 C11 C12 121.3(2) . . ?
C6 C7 C2 121.4(2) . . ?
C18 C21 C20 106.4(2) . . ?
C19 C21 C18 107.4(2) . . ?
C19 C21 C20 108.6(3) . . ?
C22 C21 C18 113.3(2) . . ?
C22 C21 C19 111.9(3) . . ?
C22 C21 C20 109.1(3) . . ?
C13 C12 C11 119.7(2) . . ?

loop_
_geom_bond_atom_site_label_1
_geom_bond_atom_site_label_2
_geom_bond_distance
_geom_bond_site_symmetry_2
_geom_bond_publ_flag
S1 N1 1.6522(17) . ?
S1 C5 1.783(2) . ?
S1 C8 1.770(2) . ?
O1 C18 1.226(3) . ?
O003 C17 1.341(2) . ?
N1 C18 1.347(3) . ?
C5 C4 1.368(3) . ?
C5 C6 1.379(3) . ?
C14 C9 1.417(3) . ?
C14 C15 1.408(3) . ?
C14 C13 1.409(3) . ?
C9 C8 1.427(3) . ?
C9 C10 1.413(3) . ?
C8 C17 1.385(3) . ?
C17 C16 1.409(3) . ?
C18 C21 1.528(3) . ?
C10 C11 1.360(3) . ?
C4 C3 1.379(3) . ?
C15 C16 1.351(3) . ?
C6 C7 1.378(3) . ?
C2 C3 1.374(3) . ?
C2 C7 1.384(3) . ?
C2 C1 1.507(3) . ?
C13 C12 1.358(3) . ?
C11 C12 1.392(3) . ?
C21 C19 1.519(4) . ?
C21 C20 1.532(4) . ?
C21 C22 1.497(4) . ?
